data_2219767
loop_
_publ_author_name
'Mayr, Stefan'
'G\"unther, Detlef'
'Jaun, Bernhard'
'Schweizer, W. Bernd'

_publ_section_title
;
 Sodium 2-mercaptoethanesulfonate monohydrate (coenzyme M sodium salt
 monohydrate)
;
_journal_coeditor_code BH2190
_journal_issue 11
_journal_name_full 'Acta Crystallographica Section E'
_journal_page_first m1476
_journal_page_last m1477
_journal_paper_doi 10.1107/S1600536808031814
_journal_volume 64
_journal_year 2008
_chemical_formula_iupac 'Na +, C2 H5 O3 S2 -, H2 O'
_chemical_formula_moiety 'Na +, C2 H5 O3 S2 -, H2 O'
_chemical_formula_sum 'C2 H7 Na O4 S2'
_chemical_formula_weight 182.192
_chemical_melting_point 473
_chemical_name_systematic
;
sodium 2-mercaptoethanesulfonate monohydrate
;
_space_group_IT_number 33
_symmetry_cell_setting orthorhombic
_symmetry_space_group_name_Hall 'P 2c -2n'
_symmetry_space_group_name_H-M 'P n a 21'
_atom_sites_solution_primary direct
_atom_sites_solution_secondary difmap
_audit_creation_method maXus
_cell_angle_alpha 90.00
_cell_angle_beta 90.00
_cell_angle_gamma 90.00
_cell_formula_units_Z 4
_cell_length_a 23.4301(8)
_cell_length_b 5.0324(2)
_cell_length_c 6.1254(2)
_cell_measurement_reflns_used 5975
_cell_measurement_temperature 223
_cell_measurement_theta_max 27.485
_cell_measurement_theta_min 2.263
_cell_volume 722.24(4)
_computing_cell_refinement 'SCALEPACK (Otwinowski & Minor, 1997)'
_computing_data_collection 'KappaCCD Server Software (Nonius, 1997)'
_computing_data_reduction 'DENZO and SCALEPACK (Otwinowski & Minor, 1997)'
_computing_molecular_graphics 'PLATON (Spek 2003)'
_computing_publication_material '<i>maXus</i> (Mackay <i>et al.</i>, 1999)'
_computing_structure_refinement 'SHELXL97 (Sheldrick, 2008)'
_computing_structure_solution 'SIR97 (Altomare <i>et al.</i>, 1999)'
_diffrn_ambient_temperature 223
_diffrn_measured_fraction_theta_full 0.993
_diffrn_measured_fraction_theta_max 0.993
_diffrn_measurement_device 'Nonius KappaCCD'
_diffrn_measurement_method CCD
_diffrn_radiation_type 'Mo K\a'
_diffrn_radiation_wavelength 0.71073
_diffrn_reflns_av_R_equivalents 0.065
_diffrn_reflns_limit_h_max 30
_diffrn_reflns_limit_h_min -29
_diffrn_reflns_limit_k_max 6
_diffrn_reflns_limit_k_min -6
_diffrn_reflns_limit_l_max 7
_diffrn_reflns_limit_l_min -7
_diffrn_reflns_number 1647
_diffrn_reflns_theta_full 27.46
_diffrn_reflns_theta_max 27.46
_diffrn_reflns_theta_min 3.44
_exptl_absorpt_coefficient_mu 0.741
_exptl_absorpt_correction_type none
_exptl_crystal_colour colourless
_exptl_crystal_density_diffrn 1.676
_exptl_crystal_density_method 'not measured'
_exptl_crystal_description plate
_exptl_crystal_F_000 376.0
_exptl_crystal_size_max 0.26
_exptl_crystal_size_mid 0.20
_exptl_crystal_size_min 0.01
_refine_diff_density_max 0.250
_refine_diff_density_min -0.370
_refine_ls_abs_structure_details 'Flack (1983), 627 Friedel pairs'
_refine_ls_abs_structure_Flack 0.13(18)
_refine_ls_extinction_method none
_refine_ls_goodness_of_fit_ref 0.952
_refine_ls_hydrogen_treatment constr
_refine_ls_matrix_type full
_refine_ls_number_constraints 0
_refine_ls_number_parameters 88
_refine_ls_number_reflns 1534
_refine_ls_number_restraints 1
_refine_ls_restrained_S_all 0.951
_refine_ls_R_factor_all 0.0528
_refine_ls_R_factor_gt 0.0382
_refine_ls_shift/su_max 0.000
_refine_ls_shift/su_mean 0.000
_refine_ls_structure_factor_coef Fsqd
_refine_ls_weighting_details 'calc w=1/[\s^2^(Fo^2^)+ (0.1P)^2^] where P=(Fo^2^+2Fc^2^)/3'
_refine_ls_weighting_scheme calc
_refine_ls_wR_factor_gt 0.1178
_refine_ls_wR_factor_ref 0.1311
_reflns_number_gt 1263
_reflns_number_total 1534
_reflns_threshold_expression I>2\s(I)
_cod_data_source_file bh2190.cif
_cod_data_source_block I
_cod_database_code 2219767
_cod_database_fobs_code 2219767

loop_
_symmetry_equiv_pos_as_xyz
+X,+Y,+Z
'-X,-Y,+Z+ 1/2'
'-X+ 1/2,+Y+ 1/2,+Z+ 1/2'
'+X+ 1/2,-Y+ 1/2,+Z'

loop_
_atom_site_type_symbol
_atom_site_label
_atom_site_fract_x
_atom_site_fract_y
_atom_site_fract_z
_atom_site_U_iso_or_equiv
_atom_site_adp_type
_atom_site_calc_flag
_atom_site_refinement_flags
_atom_site_occupancy
S S3 -0.00830(4) 0.7465(2) 0.8298(4) 0.0483(4) Uani d . 1
H H3 -0.0154 0.8542 0.6813 0.058 Uiso d R 1
S S4 0.17410(3) 0.75424(11) 0.66676(19) 0.0185(2) Uani d . 1
Na Na9 0.26442(4) 0.3309(2) 0.6658(4) 0.0238(3) Uani d . 1
O O5 0.19813(10) 0.6264(6) 0.4720(5) 0.0239(7) Uani d . 1
O O6 0.18238(8) 1.0402(4) 0.6710(8) 0.0286(5) Uani d . 1
O O7 0.33586(10) 0.6737(5) 0.6717(8) 0.0338(5) Uani d G 1
H H1 0.3259 0.8098 0.7595 0.023(11) Uiso d R 1
H H2 0.3374 0.7465 0.5332 0.047(16) Uiso d R 1
O O8 0.19475(10) 0.6245(6) 0.8649(5) 0.0257(7) Uani d . 1
C C1 0.06798(17) 0.8051(9) 0.8424(9) 0.0464(11) Uani d . 1
H H1A 0.0756 1.0166 0.8509 0.056 Uiso calc R 1
H H1B 0.0846 0.7169 0.9900 0.056 Uiso calc R 1
C C2 0.09943(14) 0.6946(6) 0.6517(10) 0.0279(8) Uani d . 1
H H2A 0.0829 0.7827 0.5039 0.033 Uiso calc R 1
H H2B 0.0920 0.4830 0.6431 0.033 Uiso calc R 1

loop_
_atom_site_aniso_label
_atom_site_aniso_U_11
_atom_site_aniso_U_22
_atom_site_aniso_U_33
_atom_site_aniso_U_12
_atom_site_aniso_U_13
_atom_site_aniso_U_23
S3 0.0235(5) 0.0688(8) 0.0526(8) -0.0031(4) 0.0074(6) 0.0024(6)
S4 0.0182(4) 0.0178(4) 0.0194(4) -0.00146(19) 0.0008(4) 0.0002(7)
Na9 0.0267(6) 0.0228(6) 0.0219(6) 0.0034(4) -0.0009(9) -0.0004(10)
O5 0.0302(16) 0.0223(15) 0.0191(18) -0.0013(11) 0.0050(14) -0.0031(12)
O6 0.0325(10) 0.0188(10) 0.0344(12) -0.0029(8) 0.0011(17) -0.003(2)
O7 0.0398(13) 0.0345(11) 0.0271(13) 0.0012(10) 0.004(2) -0.005(2)
O8 0.0301(16) 0.0271(17) 0.0197(18) 0.0020(12) -0.0011(13) -0.0027(14)
C1 0.0228(17) 0.063(3) 0.053(3) -0.0050(17) 0.010(2) -0.013(3)
C2 0.0182(14) 0.0364(16) 0.029(2) -0.0033(12) -0.001(2) -0.008(2)

loop_
_atom_type_symbol
_atom_type_description
_atom_type_scat_dispersion_real
_atom_type_scat_dispersion_imag
_atom_type_scat_source
C C 0.0033 0.0016 'International Tables Vol C Tables 4.2.6.8 and 6.1.1.4'
H H 0.0000 0.0000 'International Tables Vol C Tables 4.2.6.8 and 6.1.1.4'
Na Na 0.0362 0.0249 'International Tables Vol C Tables 4.2.6.8 and 6.1.1.4'
O O 0.0106 0.0060 'International Tables Vol C Tables 4.2.6.8 and 6.1.1.4'
S S 0.1246 0.1234 'International Tables Vol C Tables 4.2.6.8 and 6.1.1.4'

loop_
_geom_angle_atom_site_label_1
_geom_angle_atom_site_label_2
_geom_angle_atom_site_label_3
_geom_angle_site_symmetry_1
_geom_angle_site_symmetry_3
_geom_angle
C1 S3 H3 . . 96.1
O6 S4 O8 . . 112.6(2)
O6 S4 O5 . . 113.4(2)
O8 S4 O5 . . 110.64(11)
O6 S4 C2 . . 107.43(13)
O8 S4 C2 . . 107.1(2)
O5 S4 C2 . . 105.2(2)
O6 S4 Na9 . . 127.52(9)
O8 S4 Na9 . . 56.70(12)
O5 S4 Na9 . . 54.35(12)
C2 S4 Na9 . . 125.01(11)
O5 Na9 O8 3_545 3_544 106.77(8)
O5 Na9 O7 3_545 . 92.45(14)
O8 Na9 O7 3_544 . 92.65(14)
O5 Na9 O6 3_545 1_545 91.25(13)
O8 Na9 O6 3_544 1_545 93.87(12)
O7 Na9 O6 . 1_545 171.25(9)
O5 Na9 O5 3_545 . 154.34(14)
O8 Na9 O5 3_544 . 98.49(14)
O7 Na9 O5 . . 90.75(11)
O6 Na9 O5 1_545 . 82.52(10)
O5 Na9 O8 3_545 . 96.56(14)
O8 Na9 O8 3_544 . 156.12(14)
O7 Na9 O8 . . 91.32(12)
O6 Na9 O8 1_545 . 80.38(10)
O5 Na9 O8 . . 57.90(7)
O5 Na9 S4 3_545 . 125.55(10)
O8 Na9 S4 3_544 . 127.54(10)
O7 Na9 S4 . . 88.94(7)
O6 Na9 S4 1_545 . 82.46(6)
O5 Na9 S4 . . 29.05(8)
O8 Na9 S4 . . 29.01(8)
O5 Na9 Na9 3_545 3 74.00(8)
O8 Na9 Na9 3_544 3 162.52(8)
O7 Na9 Na9 . 3 69.91(11)
O6 Na9 Na9 1_545 3 103.59(10)
O5 Na9 Na9 . 3 83.28(8)
O8 Na9 Na9 . 3 32.29(7)
S4 Na9 Na9 . 3 55.67(5)
O5 Na9 Na9 3_545 3_545 33.64(7)
O8 Na9 Na9 3_544 3_545 113.20(9)
O7 Na9 Na9 . 3_545 123.68(13)
O6 Na9 Na9 1_545 3_545 58.49(11)
O5 Na9 Na9 . 3_545 129.85(9)
O8 Na9 Na9 . 3_545 83.64(8)
S4 Na9 Na9 . 3_545 108.91(6)
Na9 Na9 Na9 3 3_545 77.477(11)
O5 Na9 Na9 3_545 3_544 113.78(8)
O8 Na9 Na9 3_544 3_544 35.38(7)
O7 Na9 Na9 . 3_544 125.28(13)
O6 Na9 Na9 1_545 3_544 59.83(11)
O5 Na9 Na9 . 3_544 84.52(8)
O8 Na9 Na9 . 3_544 128.86(8)
S4 Na9 Na9 . 3_544 109.09(5)
Na9 Na9 Na9 3 3_544 160.65(6)
Na9 Na9 Na9 3_545 3_544 99.226(14)
O5 Na9 Na9 3_545 3_554 163.76(8)
O8 Na9 Na9 3_544 3_554 75.20(9)
O7 Na9 Na9 . 3_554 71.31(12)
O6 Na9 Na9 1_545 3_554 104.78(10)
O5 Na9 Na9 . 3_554 31.43(7)
O8 Na9 Na9 . 3_554 83.84(8)
S4 Na9 Na9 . 3_554 55.88(5)
Na9 Na9 Na9 3 3_554 99.226(14)
Na9 Na9 Na9 3_545 3_554 160.65(6)
Na9 Na9 Na9 3_544 3_554 77.476(11)
S4 O5 Na9 . 3_554 127.60(18)
S4 O5 Na9 . . 96.60(16)
Na9 O5 Na9 3_554 . 114.93(10)
S4 O6 Na9 . 1_565 134.91(12)
Na9 O7 H1 . . 112.0
Na9 O7 H2 . . 107.3
H1 O7 H2 . . 104.9
S4 O8 Na9 . 3 126.59(19)
S4 O8 Na9 . . 94.29(16)
Na9 O8 Na9 3 . 112.33(10)
C2 C1 S3 . . 113.2(3)
C2 C1 H1A . . 108.9
S3 C1 H1A . . 108.9
C2 C1 H1B . . 108.9
S3 C1 H1B . . 108.9
H1A C1 H1B . . 107.8
C1 C2 S4 . . 112.5(3)
C1 C2 H2A . . 109.1
S4 C2 H2A . . 109.1
C1 C2 H2B . . 109.1
S4 C2 H2B . . 109.1
H2A C2 H2B . . 107.8

loop_
_geom_bond_atom_site_label_1
_geom_bond_atom_site_label_2
_geom_bond_site_symmetry_2
_geom_bond_distance
_geom_bond_publ_flag
S3 C1 . 1.813(4) ?
S3 H3 . 1.0714 ?
S4 O6 . 1.4522(19) ?
S4 O8 . 1.460(4) ?
S4 O5 . 1.468(3) ?
S4 C2 . 1.778(3) ?
S4 Na9 . 3.0028(13) ?
Na9 O5 3_545 2.312(4) y
Na9 O8 3_544 2.322(4) y
Na9 O7 . 2.404(3) y
Na9 O6 1_545 2.416(2) y
Na9 O5 . 2.456(3) y
Na9 O8 . 2.517(3) y
Na9 Na9 3 4.0207(5) ?
Na9 Na9 3_545 4.0207(5) ?
Na9 Na9 3_544 4.0207(5) ?
Na9 Na9 3_554 4.0207(5) ?
O5 Na9 3_554 2.312(4) ?
O6 Na9 1_565 2.416(2) ?
O7 H1 . 0.9012 ?
O7 H2 . 0.9247 ?
O8 Na9 3 2.322(4) ?
C1 C2 . 1.489(6) ?
C1 H1A . 1.0800 ?
C1 H1B . 1.0800 ?
C2 H2A . 1.0800 ?
C2 H2B . 1.0800 ?

loop_
_geom_torsion_atom_site_label_1
_geom_torsion_atom_site_label_2
_geom_torsion_atom_site_label_3
_geom_torsion_atom_site_label_4
_geom_torsion_site_symmetry_1
_geom_torsion_site_symmetry_4
_geom_torsion
O6 S4 Na9 O5 . 3_545 91.9(3)
O8 S4 Na9 O5 . 3_545 -2.37(19)
O5 S4 Na9 O5 . 3_545 -174.30(19)
C2 S4 Na9 O5 . 3_545 -90.6(3)
O6 S4 Na9 O8 . 3_544 -92.9(3)
O8 S4 Na9 O8 . 3_544 172.8(2)
O5 S4 Na9 O8 . 3_544 0.92(18)
C2 S4 Na9 O8 . 3_544 84.6(3)
O6 S4 Na9 O7 . . -0.3(3)
O8 S4 Na9 O7 . . -94.6(2)
O5 S4 Na9 O7 . . 93.4(2)
C2 S4 Na9 O7 . . 177.2(2)
O6 S4 Na9 O6 . 1_545 178.0(4)
O8 S4 Na9 O6 . 1_545 83.75(18)
O5 S4 Na9 O6 . 1_545 -88.17(17)
C2 S4 Na9 O6 . 1_545 -4.5(3)
O6 S4 Na9 O5 . . -93.8(3)
O8 S4 Na9 O5 . . 171.92(14)
C2 S4 Na9 O5 . . 83.7(3)
O6 S4 Na9 O8 . . 94.3(3)
O5 S4 Na9 O8 . . -171.92(14)
C2 S4 Na9 O8 . . -88.2(3)
O6 S4 Na9 Na9 . 3 65.9(3)
O8 S4 Na9 Na9 . 3 -28.43(14)
O5 S4 Na9 Na9 . 3 159.65(14)
C2 S4 Na9 Na9 . 3 -116.6(2)
O6 S4 Na9 Na9 . 3_545 125.1(3)
O8 S4 Na9 Na9 . 3_545 30.82(14)
O5 S4 Na9 Na9 . 3_545 -141.11(14)
C2 S4 Na9 Na9 . 3_545 -57.4(2)
O6 S4 Na9 Na9 . 3_544 -127.6(3)
O8 S4 Na9 Na9 . 3_544 138.14(14)
O5 S4 Na9 Na9 . 3_544 -33.78(14)
C2 S4 Na9 Na9 . 3_544 49.9(2)
O6 S4 Na9 Na9 . 3_554 -68.3(3)
O8 S4 Na9 Na9 . 3_554 -162.63(14)
O5 S4 Na9 Na9 . 3_554 25.45(14)
C2 S4 Na9 Na9 . 3_554 109.2(2)
O6 S4 O5 Na9 . 3_554 -8.3(3)
O8 S4 O5 Na9 . 3_554 -135.9(2)
C2 S4 O5 Na9 . 3_554 108.8(2)
Na9 S4 O5 Na9 . 3_554 -128.7(2)
O6 S4 O5 Na9 . . 120.40(17)
O8 S4 O5 Na9 . . -7.21(12)
C2 S4 O5 Na9 . . -122.50(16)
O5 Na9 O5 S4 3_545 . 10.8(4)
O8 Na9 O5 S4 3_544 . -179.26(15)
O7 Na9 O5 S4 . . -86.47(18)
O6 Na9 O5 S4 1_545 . 87.92(15)
O8 Na9 O5 S4 . . 4.61(8)
Na9 Na9 O5 S4 3 . -16.81(12)
Na9 Na9 O5 S4 3_545 . 50.69(17)
Na9 Na9 O5 S4 3_544 . 148.14(13)
Na9 Na9 O5 S4 3_554 . -137.0(2)
O5 Na9 O5 Na9 3_545 3_554 147.7(2)
O8 Na9 O5 Na9 3_544 3_554 -42.28(14)
O7 Na9 O5 Na9 . 3_554 50.50(18)
O6 Na9 O5 Na9 1_545 3_554 -135.11(15)
O8 Na9 O5 Na9 . 3_554 141.6(2)
S4 Na9 O5 Na9 . 3_554 137.0(2)
Na9 Na9 O5 Na9 3 3_554 120.17(13)
Na9 Na9 O5 Na9 3_545 3_554 -172.34(6)
Na9 Na9 O5 Na9 3_544 3_554 -74.88(13)
O8 S4 O6 Na9 . 1_565 67.2(4)
O5 S4 O6 Na9 . 1_565 -59.3(4)
C2 S4 O6 Na9 . 1_565 -175.1(4)
Na9 S4 O6 Na9 . 1_565 2.7(5)
O6 S4 O8 Na9 . 3 1.0(3)
O5 S4 O8 Na9 . 3 129.03(19)
C2 S4 O8 Na9 . 3 -116.9(2)
Na9 S4 O8 Na9 . 3 122.0(2)
O6 S4 O8 Na9 . . -121.06(16)
O5 S4 O8 Na9 . . 7.01(12)
C2 S4 O8 Na9 . . 121.08(15)
O5 Na9 O8 S4 3_545 . 178.06(16)
O8 Na9 O8 S4 3_544 . -14.1(4)
O7 Na9 O8 S4 . . 85.44(17)
O6 Na9 O8 S4 1_545 . -91.78(16)
O5 Na9 O8 S4 . . -4.62(8)
Na9 Na9 O8 S4 3 . 132.6(2)
Na9 Na9 O8 S4 3_545 . -150.81(13)
Na9 Na9 O8 S4 3_544 . -54.07(17)
Na9 Na9 O8 S4 3_554 . 14.40(12)
O5 Na9 O8 Na9 3_545 3 45.45(13)
O8 Na9 O8 Na9 3_544 3 -146.7(2)
O7 Na9 O8 Na9 . 3 -47.17(17)
O6 Na9 O8 Na9 1_545 3 135.61(15)
O5 Na9 O8 Na9 . 3 -137.2(2)
S4 Na9 O8 Na9 . 3 -132.6(2)
Na9 Na9 O8 Na9 3_545 3 76.58(13)
Na9 Na9 O8 Na9 3_544 3 173.32(6)
Na9 Na9 O8 Na9 3_554 3 -118.21(13)
S3 C1 C2 S4 . . 179.9(2)
O6 S4 C2 C1 . . -60.6(4)
O8 S4 C2 C1 . . 60.6(4)
O5 S4 C2 C1 . . 178.3(3)
Na9 S4 C2 C1 . . 121.5(3)
